data_1530709
loop_
_publ_author_name
'Savborg, O.'

_publ_section_title
;
 Structures of Niobium and Tantalum Oxide Fluorides Containing Lone-Pair
 Ions IV.Pb12 Ta9 O20 F29: A "Block" Structure Related to the Aurivillius
 Phases
;
_journal_name_full 'Journal of Solid State Chemistry'
_journal_page_first 154
_journal_page_last 159
_journal_volume 57
_journal_year 1985
_chemical_formula_sum 'F29 O20 Pb12 Ta9'
_chemical_name_systematic 'Pb12 Ta9 O20 F29'
_space_group_IT_number 87
_symmetry_space_group_name_Hall '-I 4'
_symmetry_space_group_name_H-M 'I 4/m'
_cell_angle_alpha 90
_cell_angle_beta 90
_cell_angle_gamma 90
_cell_formula_units_Z 2
_cell_length_a 22.8951
_cell_length_b 22.8951
_cell_length_c 3.9202
_cell_volume 2054.912
_citation_journal_id_ASTM JSSCBI
_cod_data_source_file Savborg_JSSCBI_1985_1199.cif
_cod_data_source_block F29O20Pb12Ta9
_cod_database_code 1530709

loop_
_symmetry_equiv_pos_as_xyz
x,y,z
-y,x,z
-x,-y,z
y,-x,z
-x,-y,-z
y,-x,-z
x,y,-z
-y,x,-z
x+1/2,y+1/2,z+1/2
-y+1/2,x+1/2,z+1/2
-x+1/2,-y+1/2,z+1/2
y+1/2,-x+1/2,z+1/2
-x+1/2,-y+1/2,-z+1/2
y+1/2,-x+1/2,-z+1/2
x+1/2,y+1/2,-z+1/2
-y+1/2,x+1/2,-z+1/2

loop_
_atom_site_label
_atom_site_type_symbol
_atom_site_fract_x
_atom_site_fract_y
_atom_site_fract_z
_atom_site_occupancy
_atom_site_U_iso_or_equiv
F6 F-1 0.146 0.331 0 1 0.0
O1 O-2 0.049 0.069 0 1 0.0
O5 O-2 0.527 0.257 0 1 0.0
Ta2 Ta+5 0.2329 0.029 0 1 0.0
F5 F-1 0.285 0.226 0 1 0.0
F1 F-1 0.5 0.5 0 1 0.0
O2 O-2 0.172 0.086 0 1 0.0
Pb2 Pb+2 0.2554 0.328 0 1 0.0
O4 O-2 0.393 0.358 0 1 0.0
Pb1 Pb+2 0.3951 0.2111 0 1 0.0
Ta3 Ta+5 0.1011 0.1306 0 1 0.0
Pb3 Pb+2 0.1018 0.4529 0 1 0.0
F8 F-1 0.423 0.112 0 1 0.0
Ta1 Ta+5 0 0 0 1 0.0
F7 F-1 0.564 0.004 0 1 0.0
F2 F-1 0.156 0.2 0 1 0.0
O3 O-2 0.044 0.197 0 1 0.0
F3 F-1 0.018 0.31 0 1 0.0
F4 F-1 0.289 0.1 0 1 0.0
